data_4349996
loop_
_publ_author_name
'Buvailo, Halyna I.'
'Makhankova, Valeriya G.'
'Kokozay, Vladimir N.'
'Omelchenko, Irina V.'
'Shishkina, Svitlana V.'
'Jezierska, Julia'
'Pavliuk, Mariia V.'
'Shylin, Sergii I.'

_publ_section_title
;
 Copper-containing hybrid compounds based on extremely rare [V2Mo6O26]6--
 POM as water oxidation catalysts
;
_journal_issue 7
_journal_name_full 'Inorganic Chemistry Frontiers'
_journal_page_first 1813
_journal_paper_doi 10.1039/C9QI00040B
_journal_volume 6
_journal_year 2019
_chemical_formula_moiety 'C8 H30 Cu2 Mo6 N6 O28 V2, 2(H4 N), 8(H2 O)'
_chemical_formula_sum 'C8 H54 Cu2 Mo6 N8 O36 V2'
_chemical_formula_weight 1643.19
_space_group_crystal_system monoclinic
_space_group_IT_number 14
_space_group_name_Hall '-P 2yn'
_space_group_name_H-M_alt 'P 1 21/n 1'
_atom_sites_solution_hydrogens mixed
_atom_sites_solution_primary dual
_audit_creation_date 2018-11-29
_audit_creation_method
;
Olex2 1.2
(compiled 2018.05.29 svn.r3508 for OlexSys, GUI svn.r5506)
;
_audit_update_record
;
2018-11-29 deposited with the CCDC.	2019-05-27 downloaded from the CCDC.
;
_cell_angle_alpha 90
_cell_angle_beta 99.328(2)
_cell_angle_gamma 90
_cell_formula_units_Z 2
_cell_length_a 11.2569(3)
_cell_length_b 9.1947(2)
_cell_length_c 21.9132(5)
_cell_measurement_reflns_used 5954
_cell_measurement_temperature 298
_cell_measurement_theta_max 30.4350
_cell_measurement_theta_min 3.5860
_cell_volume 2238.11(9)
_computing_cell_refinement
'CrysAlisPro, Agilent Technologies, Version 1.171.36.32 (release 02-08-2013 CrysAlis171 .NET) (compiled Aug 2 2013,16:46:58)'
_computing_data_collection
'CrysAlisPro, Agilent Technologies, Version 1.171.36.32 (release 02-08-2013 CrysAlis171 .NET) (compiled Aug 2 2013,16:46:58)'
_computing_data_reduction
'CrysAlisPro, Agilent Technologies, Version 1.171.36.32 (release 02-08-2013 CrysAlis171 .NET) (compiled Aug 2 2013,16:46:58)'
_computing_molecular_graphics 'Olex2 (Dolomanov et al., 2009)'
_computing_publication_material 'Olex2 (Dolomanov et al., 2009)'
_computing_structure_refinement 'ShelXL (Sheldrick, 2015)'
_computing_structure_solution 'ShelXT (Sheldrick, 2015)'
_diffrn_ambient_temperature 298
_diffrn_detector 'CCD plate'
_diffrn_detector_area_resol_mean 16.1827
_diffrn_detector_type Sapphire3
_diffrn_measured_fraction_theta_full 0.998
_diffrn_measured_fraction_theta_max 0.903
_diffrn_measurement_details
;
#__ type_ start__ end____ width___ exp.time_
  1 omega  -86.00  -38.00   1.0000   45.0000
omega____ theta____ kappa____ phi______ frames
    -      -25.2300 -178.0000 -180.0000 48

#__ type_ start__ end____ width___ exp.time_
  2 omega   27.00   69.00   1.0000   45.0000
omega____ theta____ kappa____ phi______ frames
    -       26.6363   57.0000  150.0000 42

#__ type_ start__ end____ width___ exp.time_
  3 omega   -3.00   44.00   1.0000   45.0000
omega____ theta____ kappa____ phi______ frames
    -       26.6363   77.0000 -150.0000 47

#__ type_ start__ end____ width___ exp.time_
  4 omega   10.00   44.00   1.0000   45.0000
omega____ theta____ kappa____ phi______ frames
    -       26.6363   59.0000  -79.0000 34

#__ type_ start__ end____ width___ exp.time_
  5 omega  -42.00   57.00   1.0000   45.0000
omega____ theta____ kappa____ phi______ frames
    -       26.6363  -77.0000   60.0000 99

#__ type_ start__ end____ width___ exp.time_
  6 omega    5.00   95.00   1.0000   45.0000
omega____ theta____ kappa____ phi______ frames
    -       26.6363   57.0000   30.0000 90
;
_diffrn_measurement_device 'four-circle diffractometer'
_diffrn_measurement_device_type 'Xcalibur, Sapphire3'
_diffrn_measurement_method '\w scans'
_diffrn_orient_matrix_UB_11 0.0105267000
_diffrn_orient_matrix_UB_12 0.0459844000
_diffrn_orient_matrix_UB_13 0.0262718000
_diffrn_orient_matrix_UB_21 0.0525512000
_diffrn_orient_matrix_UB_22 0.0276253000
_diffrn_orient_matrix_UB_23 -0.0099743000
_diffrn_orient_matrix_UB_31 -0.0348151000
_diffrn_orient_matrix_UB_32 0.0553952000
_diffrn_orient_matrix_UB_33 -0.0168946000
_diffrn_radiation_monochromator graphite
_diffrn_radiation_probe x-ray
_diffrn_radiation_type MoK\a
_diffrn_radiation_wavelength 0.71073
_diffrn_reflns_av_R_equivalents 0.0397
_diffrn_reflns_av_unetI/netI 0.0473
_diffrn_reflns_Laue_measured_fraction_full 0.998
_diffrn_reflns_Laue_measured_fraction_max 0.903
_diffrn_reflns_limit_h_max 15
_diffrn_reflns_limit_h_min -16
_diffrn_reflns_limit_k_max 13
_diffrn_reflns_limit_k_min -13
_diffrn_reflns_limit_l_max 32
_diffrn_reflns_limit_l_min -27
_diffrn_reflns_number 19449
_diffrn_reflns_point_group_measured_fraction_full 0.998
_diffrn_reflns_point_group_measured_fraction_max 0.903
_diffrn_reflns_theta_full 27.500
_diffrn_reflns_theta_max 32.268
_diffrn_reflns_theta_min 2.876
_diffrn_source 'Enhance (Mo) X-ray Source'
_diffrn_source_target Mo
_exptl_absorpt_coefficient_mu 3.057
_exptl_absorpt_correction_T_max 1.00000
_exptl_absorpt_correction_T_min 0.78252
_exptl_absorpt_correction_type multi-scan
_exptl_absorpt_process_details
;
CrysAlisPro, Agilent Technologies,
Version 1.171.36.32 (release 02-08-2013 CrysAlis171 .NET)
(compiled Aug  2 2013,16:46:58)
Empirical absorption correction using spherical harmonics,
 implemented in SCALE3 ABSPACK scaling algorithm.
;
_exptl_crystal_colour 'clear reddish violet'
_exptl_crystal_colour_lustre clear
_exptl_crystal_colour_modifier reddish
_exptl_crystal_colour_primary violet
_exptl_crystal_density_diffrn 2.438
_exptl_crystal_description plate
_exptl_crystal_F_000 1604
_exptl_crystal_size_max 0.3
_exptl_crystal_size_mid 0.3
_exptl_crystal_size_min 0.1
_refine_diff_density_max 0.971
_refine_diff_density_min -1.617
_refine_diff_density_rms 0.171
_refine_ls_extinction_method none
_refine_ls_goodness_of_fit_ref 1.043
_refine_ls_hydrogen_treatment mixed
_refine_ls_matrix_type full
_refine_ls_number_parameters 286
_refine_ls_number_reflns 7174
_refine_ls_number_restraints 19
_refine_ls_restrained_S_all 1.042
_refine_ls_R_factor_all 0.0573
_refine_ls_R_factor_gt 0.0419
_refine_ls_shift/su_max 0.001
_refine_ls_shift/su_mean 0.000
_refine_ls_structure_factor_coef Fsqd
_refine_ls_weighting_details 'w=1/[\s^2^(Fo^2^)+(0.0446P)^2^+3.3013P] where P=(Fo^2^+2Fc^2^)/3'
_refine_ls_weighting_scheme calc
_refine_ls_wR_factor_gt 0.0942
_refine_ls_wR_factor_ref 0.1048
_reflns_Friedel_coverage 0.000
_reflns_number_gt 5746
_reflns_number_total 7174
_reflns_threshold_expression 'I > 2\s(I)'
_cod_data_source_file c9qi00040b2.cif
_cod_data_source_block koko786red
_cod_database_code 4349996
_shelx_shelxl_version_number 2016/6
_shelx_space_group_comment
;
The symmetry employed for this shelxl refinement is uniquely defined
by the following loop, which should always be used as a source of
symmetry information in preference to the above space-group names.
They are only intended as comments.
;
_reflns_odcompleteness_completeness 99.80
_reflns_odcompleteness_iscentric 1
_reflns_odcompleteness_theta 30.01
_olex2_refinement_description
;
1. Fixed Uiso
 At 1.2 times of:
  All C(H,H) groups, All N(H) groups, All N(H,H) groups
 At 1.5 times of:
  All N(H,H,H,H) groups, All O(H,H) groups
2. Restrained distances
 N1S-H1SC = N1S-H1SD
 0.85 with sigma of 0.01
 N1S-H1SF = N1S-H1SE
 0.85 with sigma of 0.01
 H1SF-H1SE \\sim H1SF-H1SC \\sim H1SE-H1SC \\sim H1SE-H1SD \\sim H1SF-H1SD
 with sigma of 0.01
 H1SC-H1SD \\sim H1SD-H1SF
 with sigma of 0.01
 H1SD-H1SC \\sim H1SC-H1SE
 with sigma of 0.01
3.a Riding coordinates:
 O1S(H1SA,H1SB), N1S(H1SC,H1SD,H1SE,H1SF), O4S(H4SA,H4SB), O2S(H2SA,H2SB),
 O3S(H3SA,H3SB), O5S(H5SA,H5SB)
3.b Ternary CH refined with riding coordinates:
 N2(H2)
3.c Secondary CH2 refined with riding coordinates:
 N1(H1A,H1B), N3(H3A,H3B), C1(H1C,H1D), C3(H3C,H3D), C4(H4A,H4B)
;
_olex2_submission_special_instructions 'No special instructions were received'

loop_
_space_group_symop_operation_xyz
'x, y, z'
'-x+1/2, y+1/2, -z+1/2'
'-x, -y, -z'
'x-1/2, -y-1/2, z-1/2'

loop_
_atom_site_label
_atom_site_type_symbol
_atom_site_fract_x
_atom_site_fract_y
_atom_site_fract_z
_atom_site_U_iso_or_equiv
_atom_site_adp_type
_atom_site_occupancy
_atom_site_site_symmetry_order
_atom_site_calc_flag
_atom_site_refinement_flags_posn
Mo1 Mo 0.26630(3) 0.30343(3) 0.44459(2) 0.02340(8) Uani 1 1 d .
Mo2 Mo 0.45551(3) 0.40761(3) 0.35440(2) 0.02205(8) Uani 1 1 d .
Mo3 Mo 0.68628(3) 0.60605(4) 0.40953(2) 0.02336(8) Uani 1 1 d .
Cu1 Cu 0.53242(5) -0.00610(6) 0.33796(2) 0.02903(12) Uani 1 1 d .
V1 V 0.58369(5) 0.34870(6) 0.51861(3) 0.01781(12) Uani 1 1 d .
O1 O 0.5125(2) 0.3947(3) 0.58210(12) 0.0235(5) Uani 1 1 d .
O1S O 0.5366(4) 0.0040(4) 0.42790(17) 0.0562(10) Uani 1 1 d .
H1SA H 0.581270 -0.064044 0.445554 0.084 Uiso 1 1 d R
H1SB H 0.465480 -0.006004 0.436174 0.084 Uiso 1 1 d R
O2 O 0.6821(2) 0.4862(3) 0.50114(12) 0.0230(5) Uani 1 1 d .
O3 O 0.6619(3) 0.2018(3) 0.53616(14) 0.0319(6) Uani 1 1 d .
O4 O 0.4752(2) 0.3120(3) 0.45365(12) 0.0244(5) Uani 1 1 d .
O5 O 0.3081(3) 0.2446(3) 0.52871(12) 0.0256(5) Uani 1 1 d .
O6 O 0.1177(3) 0.3463(3) 0.44196(14) 0.0340(7) Uani 1 1 d .
O7 O 0.2644(3) 0.1343(3) 0.41142(14) 0.0357(7) Uani 1 1 d .
O8 O 0.2985(2) 0.4229(3) 0.37781(12) 0.0244(5) Uani 1 1 d .
O9 O 0.4473(3) 0.2353(3) 0.32462(13) 0.0314(6) Uani 1 1 d .
O10 O 0.4294(3) 0.5182(3) 0.29072(13) 0.0308(6) Uani 1 1 d .
O11 O 0.6269(2) 0.4226(3) 0.37507(12) 0.0261(6) Uani 1 1 d .
O12 O 0.8375(3) 0.5690(4) 0.41664(14) 0.0343(7) Uani 1 1 d .
O13 O 0.6573(3) 0.7183(3) 0.34681(13) 0.0347(7) Uani 1 1 d .
N1 N 0.6925(4) 0.0942(5) 0.3376(2) 0.0442(10) Uani 1 1 d .
H1A H 0.692273 0.181369 0.355300 0.053 Uiso 1 1 calc R
H1B H 0.751732 0.041782 0.358840 0.053 Uiso 1 1 calc R
N2 N 0.5290(3) -0.0256(4) 0.24742(16) 0.0322(8) Uani 1 1 d .
H2 H 0.485091 0.057770 0.227023 0.039 Uiso 1 1 calc R
N3 N 0.3927(3) -0.1457(4) 0.32408(18) 0.0360(8) Uani 1 1 d .
H3A H 0.415385 -0.231995 0.340327 0.043 Uiso 1 1 calc R
H3B H 0.333001 -0.112472 0.342326 0.043 Uiso 1 1 calc R
C1 C 0.7110(5) 0.1095(6) 0.2730(3) 0.0587(16) Uani 1 1 d .
H1C H 0.796496 0.112350 0.271078 0.070 Uiso 1 1 calc R
H1D H 0.675106 0.199507 0.255790 0.070 Uiso 1 1 calc R
C2 C 0.6538(5) -0.0174(6) 0.2365(3) 0.0488(13) Uani 1 1 d .
H2A H 0.654(5) -0.011(6) 0.192(3) 0.059 Uiso 1 1 d R
H2B H 0.690(5) -0.106(6) 0.257(3) 0.059 Uiso 1 1 d R
C3 C 0.4617(5) -0.1585(5) 0.2265(2) 0.0393(11) Uani 1 1 d .
H3C H 0.510578 -0.243928 0.238358 0.047 Uiso 1 1 calc R
H3D H 0.439128 -0.158014 0.181858 0.047 Uiso 1 1 calc R
C4 C 0.3515(5) -0.1602(5) 0.2568(2) 0.0424(11) Uani 1 1 d .
H4A H 0.298666 -0.080228 0.241735 0.051 Uiso 1 1 calc R
H4B H 0.307878 -0.250693 0.247812 0.051 Uiso 1 1 calc R
N1S N 0.9163(4) 0.3322(5) 0.5141(2) 0.0441(10) Uani 1 1 d D
H1SC H 0.935975 0.348956 0.552481 0.066 Uiso 1 1 d DR
H1SD H 0.976755 0.344596 0.496061 0.066 Uiso 1 1 d DR
H1SE H 0.891255 0.245156 0.508751 0.066 Uiso 1 1 d DR
H1SF H 0.860325 0.390216 0.498821 0.066 Uiso 1 1 d DR
O4S O 0.9039(4) -0.1125(5) 0.3824(3) 0.0789(15) Uani 1 1 d .
H4SA H 0.883503 -0.205969 0.372086 0.118 Uiso 1 1 d R
H4SB H 0.964753 -0.097559 0.363166 0.118 Uiso 1 1 d R
O2S O 0.1165(3) -0.0524(4) 0.33535(16) 0.0484(9) Uani 1 1 d .
H2SA H 0.145981 0.018232 0.357826 0.073 Uiso 1 1 d R
H2SB H 0.101711 -0.025328 0.297826 0.073 Uiso 1 1 d R
O3S O 0.3827(3) 0.1441(4) 0.14683(17) 0.0475(9) Uani 1 1 d .
H3SA H 0.320957 0.090115 0.138255 0.071 Uiso 1 1 d R
H3SB H 0.360787 0.230415 0.153355 0.071 Uiso 1 1 d R
O5S O 0.8578(5) 0.0430(5) 0.4871(3) 0.104(2) Uani 1 1 d .
H5SA H 0.819003 -0.006162 0.510190 0.156 Uiso 1 1 d R
H5SB H 0.864353 -0.005922 0.454970 0.156 Uiso 1 1 d R

loop_
_atom_site_aniso_label
_atom_site_aniso_U_11
_atom_site_aniso_U_22
_atom_site_aniso_U_33
_atom_site_aniso_U_23
_atom_site_aniso_U_13
_atom_site_aniso_U_12
Mo1 0.02220(16) 0.02396(15) 0.02310(16) 0.00022(12) 0.00089(12) -0.00323(12)
Mo2 0.02332(16) 0.02251(14) 0.01976(15) -0.00121(11) 0.00185(12) 0.00082(11)
Mo3 0.02124(16) 0.02762(16) 0.02152(16) 0.00138(12) 0.00434(12) -0.00184(12)
Cu1 0.0293(3) 0.0315(2) 0.0262(2) 0.00046(19) 0.0045(2) -0.0002(2)
V1 0.0176(3) 0.0179(2) 0.0177(3) 0.0008(2) 0.0023(2) 0.0006(2)
O1 0.0230(13) 0.0234(12) 0.0246(13) -0.0004(10) 0.0052(10) -0.0008(10)
O1S 0.081(3) 0.045(2) 0.042(2) 0.0027(16) 0.007(2) 0.012(2)
O2 0.0227(13) 0.0236(12) 0.0225(13) -0.0011(10) 0.0027(10) -0.0015(10)
O3 0.0322(16) 0.0270(13) 0.0364(16) 0.0026(12) 0.0055(13) 0.0030(12)
O4 0.0264(13) 0.0243(12) 0.0219(13) -0.0007(10) 0.0022(10) -0.0012(10)
O5 0.0301(14) 0.0239(12) 0.0221(13) 0.0015(10) 0.0021(11) -0.0043(11)
O6 0.0240(14) 0.0431(16) 0.0353(16) 0.0006(13) 0.0056(12) -0.0046(13)
O7 0.0419(18) 0.0287(14) 0.0353(17) -0.0047(12) 0.0023(14) -0.0066(13)
O8 0.0224(13) 0.0276(13) 0.0223(13) 0.0014(10) 0.0004(10) -0.0015(10)
O9 0.0363(16) 0.0273(13) 0.0296(15) -0.0041(11) 0.0026(12) 0.0026(12)
O10 0.0344(16) 0.0304(14) 0.0266(14) 0.0034(11) 0.0023(12) 0.0004(12)
O11 0.0257(14) 0.0271(13) 0.0263(14) -0.0048(11) 0.0070(11) 0.0023(11)
O12 0.0236(14) 0.0453(17) 0.0354(16) -0.0033(13) 0.0088(12) -0.0010(13)
O13 0.0404(17) 0.0378(16) 0.0258(14) 0.0069(12) 0.0050(13) -0.0040(13)
N1 0.033(2) 0.044(2) 0.054(3) -0.0018(19) 0.0031(19) -0.0064(17)
N2 0.036(2) 0.0327(17) 0.0287(18) 0.0059(14) 0.0067(15) 0.0050(15)
N3 0.0318(19) 0.0369(19) 0.039(2) 0.0056(16) 0.0057(16) -0.0012(16)
C1 0.045(3) 0.054(3) 0.082(5) 0.016(3) 0.026(3) -0.009(3)
C2 0.052(3) 0.053(3) 0.048(3) 0.007(2) 0.027(3) 0.000(3)
C3 0.052(3) 0.035(2) 0.028(2) -0.0045(17) -0.004(2) 0.006(2)
C4 0.041(3) 0.036(2) 0.046(3) 0.002(2) -0.006(2) -0.003(2)
N1S 0.035(2) 0.044(2) 0.054(3) 0.0037(19) 0.0078(19) 0.0074(18)
O4S 0.055(3) 0.066(3) 0.120(4) -0.001(3) 0.027(3) -0.011(2)
O2S 0.064(2) 0.0407(18) 0.0376(19) 0.0009(15) -0.0010(17) -0.0160(17)
O3S 0.047(2) 0.0338(16) 0.057(2) 0.0033(16) -0.0055(17) 0.0010(15)
O5S 0.110(5) 0.058(3) 0.162(6) -0.014(3) 0.076(4) -0.024(3)

loop_
_atom_type_symbol
_atom_type_description
_atom_type_scat_dispersion_real
_atom_type_scat_dispersion_imag
_atom_type_scat_source
C C 0.0033 0.0016 'International Tables Vol C Tables 4.2.6.8 and 6.1.1.4'
H H 0.0000 0.0000 'International Tables Vol C Tables 4.2.6.8 and 6.1.1.4'
Cu Cu 0.3201 1.2651 'International Tables Vol C Tables 4.2.6.8 and 6.1.1.4'
Mo Mo -1.6832 0.6857 'International Tables Vol C Tables 4.2.6.8 and 6.1.1.4'
N N 0.0061 0.0033 'International Tables Vol C Tables 4.2.6.8 and 6.1.1.4'
O O 0.0106 0.0060 'International Tables Vol C Tables 4.2.6.8 and 6.1.1.4'
V V 0.3005 0.5294 'International Tables Vol C Tables 4.2.6.8 and 6.1.1.4'

loop_
_geom_angle_atom_site_label_1
_geom_angle_atom_site_label_2
_geom_angle_atom_site_label_3
_geom_angle
_geom_angle_site_symmetry_1
_geom_angle_site_symmetry_3
O2 Mo1 O4 76.12(9) 3_666 .
O5 Mo1 O2 74.69(10) . 3_666
O5 Mo1 O4 80.77(11) . .
O5 Mo1 O8 148.90(11) . .
O6 Mo1 O2 89.28(13) . 3_666
O6 Mo1 O4 164.49(13) . .
O6 Mo1 O5 100.65(13) . .
O6 Mo1 O7 104.44(15) . .
O6 Mo1 O8 98.49(13) . .
O7 Mo1 O2 165.53(13) . 3_666
O7 Mo1 O4 90.57(13) . .
O7 Mo1 O5 97.87(13) . .
O7 Mo1 O8 100.82(13) . .
O8 Mo1 O2 81.30(10) . 3_666
O8 Mo1 O4 74.43(10) . .
O1 Mo2 O4 75.45(9) 3_666 .
O8 Mo2 O1 80.80(10) . 3_666
O8 Mo2 O4 74.36(10) . .
O9 Mo2 O1 164.57(12) . 3_666
O9 Mo2 O4 89.86(12) . .
O9 Mo2 O8 100.05(13) . .
O9 Mo2 O10 104.34(14) . .
O9 Mo2 O11 98.47(13) . .
O10 Mo2 O1 90.75(12) . 3_666
O10 Mo2 O4 164.80(12) . .
O10 Mo2 O8 97.46(13) . .
O10 Mo2 O11 100.57(13) . .
O11 Mo2 O1 75.21(10) . 3_666
O11 Mo2 O4 82.31(11) . .
O11 Mo2 O8 150.00(11) . .
O1 Mo3 O2 76.59(9) 3_666 .
O5 Mo3 O1 82.30(11) 3_666 3_666
O5 Mo3 O2 74.35(10) 3_666 .
O5 Mo3 O11 150.79(12) 3_666 .
O11 Mo3 O1 75.22(10) . 3_666
O11 Mo3 O2 82.38(10) . .
O12 Mo3 O1 164.85(13) . 3_666
O12 Mo3 O2 89.21(13) . .
O12 Mo3 O5 99.13(13) . 3_666
O12 Mo3 O11 97.94(13) . .
O13 Mo3 O1 90.29(13) . 3_666
O13 Mo3 O2 164.82(13) . .
O13 Mo3 O5 96.61(13) . 3_666
O13 Mo3 O11 101.85(13) . .
O13 Mo3 O12 104.46(15) . .
O1S Cu1 O9 91.30(13) . .
O1S Cu1 N1 96.03(18) . .
O1S Cu1 N2 177.49(15) . .
O1S Cu1 N3 94.17(17) . .
N1 Cu1 O9 85.23(15) . .
N2 Cu1 O9 91.09(12) . .
N2 Cu1 N1 84.90(17) . .
N2 Cu1 N3 84.45(16) . .
N3 Cu1 O9 106.41(13) . .
N3 Cu1 N1 164.34(17) . .
O2 V1 O1 112.36(12) . .
O3 V1 O1 108.10(14) . .
O3 V1 O2 108.19(14) . .
O3 V1 O4 108.18(14) . .
O4 V1 O1 109.92(13) . .
O4 V1 O2 109.97(12) . .
Mo3 O1 Mo2 90.77(9) 3_666 3_666
V1 O1 Mo2 128.64(14) . 3_666
V1 O1 Mo3 129.85(14) . 3_666
Cu1 O1S H1SA 109.6 . .
Cu1 O1S H1SB 109.7 . .
H1SA O1S H1SB 109.2 . .
Mo1 O2 Mo3 90.53(9) 3_666 .
V1 O2 Mo1 127.37(14) . 3_666
V1 O2 Mo3 129.51(13) . .
Mo2 O4 Mo1 89.50(9) . .
V1 O4 Mo1 129.58(14) . .
V1 O4 Mo2 129.50(14) . .
Mo1 O5 Mo3 116.95(13) . 3_666
Mo1 O8 Mo2 117.29(13) . .
Mo2 O9 Cu1 143.99(16) . .
Mo2 O11 Mo3 115.42(13) . .
Cu1 N1 H1A 110.1 . .
Cu1 N1 H1B 110.1 . .
H1A N1 H1B 108.4 . .
C1 N1 Cu1 108.2(3) . .
C1 N1 H1A 110.1 . .
C1 N1 H1B 110.1 . .
Cu1 N2 H2 108.2 . .
C2 N2 Cu1 107.1(3) . .
C2 N2 H2 108.2 . .
C2 N2 C3 116.8(4) . .
C3 N2 Cu1 108.2(3) . .
C3 N2 H2 108.2 . .
Cu1 N3 H3A 110.0 . .
Cu1 N3 H3B 110.0 . .
H3A N3 H3B 108.3 . .
C4 N3 Cu1 108.6(3) . .
C4 N3 H3A 110.0 . .
C4 N3 H3B 110.0 . .
N1 C1 H1C 109.9 . .
N1 C1 H1D 109.9 . .
N1 C1 C2 108.8(4) . .
H1C C1 H1D 108.3 . .
C2 C1 H1C 109.9 . .
C2 C1 H1D 109.9 . .
N2 C2 C1 107.1(4) . .
N2 C2 H2A 109(4) . .
N2 C2 H2B 102(4) . .
C1 C2 H2A 115(3) . .
C1 C2 H2B 107(3) . .
H2A C2 H2B 116(5) . .
N2 C3 H3C 110.3 . .
N2 C3 H3D 110.3 . .
N2 C3 C4 107.0(4) . .
H3C C3 H3D 108.6 . .
C4 C3 H3C 110.3 . .
C4 C3 H3D 110.3 . .
N3 C4 C3 107.0(4) . .
N3 C4 H4A 110.3 . .
N3 C4 H4B 110.3 . .
C3 C4 H4A 110.3 . .
C3 C4 H4B 110.3 . .
H4A C4 H4B 108.6 . .
H1SC N1S H1SD 109.8 . .
H1SC N1S H1SE 109.6 . .
H1SC N1S H1SF 109.6 . .
H1SD N1S H1SE 109.5 . .
H1SD N1S H1SF 109.3 . .
H1SE N1S H1SF 109.1 . .
H4SA O4S H4SB 102.5 . .
H2SA O2S H2SB 109.5 . .
H3SA O3S H3SB 109.4 . .
H5SA O5S H5SB 109.4 . .

loop_
_geom_bond_atom_site_label_1
_geom_bond_atom_site_label_2
_geom_bond_distance
_geom_bond_site_symmetry_2
Mo1 O2 2.295(3) 3_666
Mo1 O4 2.329(3) .
Mo1 O5 1.905(3) .
Mo1 O6 1.711(3) .
Mo1 O7 1.715(3) .
Mo1 O8 1.911(3) .
Mo2 O1 2.282(3) 3_666
Mo2 O4 2.323(3) .
Mo2 O8 1.924(3) .
Mo2 O9 1.710(3) .
Mo2 O10 1.713(3) .
Mo2 O11 1.914(3) .
Mo3 O1 2.275(3) 3_666
Mo3 O2 2.297(3) .
Mo3 O5 1.922(3) 3_666
Mo3 O11 1.923(3) .
Mo3 O12 1.718(3) .
Mo3 O13 1.708(3) .
Cu1 O1S 1.966(4) .
Cu1 O9 2.417(3) .
Cu1 N1 2.026(4) .
Cu1 N2 1.986(4) .
Cu1 N3 2.014(4) .
V1 O1 1.766(3) .
V1 O2 1.763(3) .
V1 O3 1.624(3) .
V1 O4 1.752(3) .
O1S H1SA 0.8545 .
O1S H1SB 0.8543 .
N1 H1A 0.8900 .
N1 H1B 0.8900 .
N1 C1 1.472(7) .
N2 H2 0.9800 .
N2 C2 1.465(7) .
N2 C3 1.471(6) .
N3 H3A 0.8900 .
N3 H3B 0.8900 .
N3 C4 1.478(6) .
C1 H1C 0.9700 .
C1 H1D 0.9700 .
C1 C2 1.500(8) .
C2 H2A 0.98(6) .
C2 H2B 0.99(6) .
C3 H3C 0.9700 .
C3 H3D 0.9700 .
C3 C4 1.498(7) .
C4 H4A 0.9700 .
C4 H4B 0.9700 .
N1S H1SC 0.8474 .
N1S H1SD 0.8484 .
N1S H1SE 0.8508 .
N1S H1SF 0.8519 .
O4S H4SA 0.9083 .
O4S H4SB 0.8718 .
O2S H2SA 0.8499 .
O2S H2SB 0.8494 .
O3S H3SA 0.8501 .
O3S H3SB 0.8500 .
O5S H5SA 0.8499 .
O5S H5SB 0.8497 .
